data_4115863
loop_
_publ_author_name
'Fu Qiang Huang'
'Paul Brazis'
'Carl R. Kannewurf'
'James A. Ibers'

_publ_section_title
;
 Syntheses, Structures, Physical Properties, and Theoretical Study of
 LaCu0.40Te2, NdCu0.37Te2, SmCu0.34Te2, GdCu0.33Te2, and DyCu0.32Te2
;
_journal_name_full 'Journal of the American Chemical Society'
_journal_page_first 80
_journal_page_last 86
_journal_paper_doi 10.1021/ja9919635
_journal_volume 122
_journal_year 2000
_chemical_formula_sum 'Cu0.4 La Te2'
_chemical_formula_weight 419.84
_chemical_name_systematic
; 
 ? 
;
_space_group_IT_number 57
_symmetry_cell_setting orthorhombic
_symmetry_space_group_name_Hall '-P 2c 2b'
_symmetry_space_group_name_H-M 'P b c m'
_atom_sites_solution_hydrogens geom
_atom_sites_solution_primary direct
_atom_sites_solution_secondary difmap
_audit_creation_method SHELXL-97
_cell_angle_alpha 90.00
_cell_angle_beta 90.00
_cell_angle_gamma 90.00
_cell_formula_units_Z 4
_cell_length_a 7.7063(13)
_cell_length_b 8.5882(14)
_cell_length_c 6.3115(10)
_cell_measurement_temperature 153(2)
_cell_measurement_theta_max 0.870
_cell_measurement_theta_min 0.132
_cell_volume 417.72(12)
_computing_cell_refinement 'SAINT-Plus version 5.101 (Bruker, 1997)'
_computing_data_collection 'SMART version 5.101 (Bruker, 1997)'
_computing_data_reduction 'SAINT-Plus version 5.101 (Bruker, 1997)'
_computing_molecular_graphics 'SHELXTL-97 (Sheldrick, 1997)'
_computing_publication_material 'SHELXTL-97 (Sheldrick, 1997)'
_computing_structure_refinement 'SHELXL-97 (Sheldrick, 1997)'
_computing_structure_solution 'SHELXS-97 (Sheldrick, 1990)'
_diffrn_ambient_temperature 153(2)
_diffrn_measured_fraction_theta_full 0.974
_diffrn_measured_fraction_theta_max 0.974
_diffrn_measurement_device_type 'Bruker Smart 1000 CCD'
_diffrn_measurement_method /w
_diffrn_radiation_monochromator graphite
_diffrn_radiation_source 'fine-focus sealed tube'
_diffrn_radiation_type MoK\a
_diffrn_radiation_wavelength 0.71073
_diffrn_reflns_av_R_equivalents 0.0396
_diffrn_reflns_av_sigmaI/netI 0.0205
_diffrn_reflns_limit_h_max 10
_diffrn_reflns_limit_h_min -9
_diffrn_reflns_limit_k_max 11
_diffrn_reflns_limit_k_min -11
_diffrn_reflns_limit_l_max 8
_diffrn_reflns_limit_l_min -8
_diffrn_reflns_number 3477
_diffrn_reflns_theta_full 28.27
_diffrn_reflns_theta_max 28.27
_diffrn_reflns_theta_min 2.64
_diffrn_standards_decay_% <2
_exptl_absorpt_coefficient_mu 25.681
_exptl_absorpt_correction_T_max 0.870
_exptl_absorpt_correction_T_min 0.132
_exptl_absorpt_correction_type numerical
_exptl_absorpt_process_details 'face indexed (Sheldrick, 1997)'
_exptl_crystal_colour Black
_exptl_crystal_density_diffrn 6.676
_exptl_crystal_description Needle
_exptl_crystal_F_000 691
_exptl_crystal_size_max 0.276
_exptl_crystal_size_mid 0.086
_exptl_crystal_size_min 0.014
_refine_diff_density_max 2.704
_refine_diff_density_min -2.901
_refine_diff_density_rms 0.512
_refine_ls_extinction_coef 0.0004(4)
_refine_ls_extinction_expression Fc^*^=kFc[1+0.001xFc^2^\l^3^/sin(2\q)]^-1/4^
_refine_ls_extinction_method SHELXL
_refine_ls_goodness_of_fit_ref 1.449
_refine_ls_hydrogen_treatment mixed
_refine_ls_matrix_type full
_refine_ls_number_parameters 29
_refine_ls_number_reflns 555
_refine_ls_number_restraints 0
_refine_ls_restrained_S_all 1.449
_refine_ls_R_factor_all 0.0299
_refine_ls_R_factor_gt 0.0288
_refine_ls_shift/su_max 0.000
_refine_ls_shift/su_mean 0.000
_refine_ls_structure_factor_coef Fsqd
_refine_ls_weighting_details
; calc 
 [1.00000+0.00000exp(0.00(sin\q/\l)^2^)]/ 
   [\s^2^(Fo^2^)+0.0000+0.0000*P+(0.0400P)^2^+0.0000sin\q/\l] 
 where P = 1.00000Fo^2^ + 0.00000Fc^2^ 
;
_refine_ls_weighting_scheme calc
_refine_ls_wR_factor_gt 0.0745
_refine_ls_wR_factor_ref 0.0750
_reflns_number_gt 532
_reflns_number_total 555
_reflns_threshold_expression >2sigma(I)
_cod_data_source_file ja9919635_3.cif
_cod_data_source_block la
_cod_original_formula_sum 'Cu0.40 La Te2'
_cod_database_code 4115863

loop_
_symmetry_equiv_pos_as_xyz
'x, y, z'
'-x, -y, z+1/2'
'-x, y+1/2, -z+1/2'
'x, -y+1/2, -z'
'-x, -y, -z'
'x, y, -z-1/2'
'x, -y-1/2, z-1/2'
'-x, y-1/2, z'

loop_
_atom_site_label
_atom_site_type_symbol
_atom_site_fract_x
_atom_site_fract_y
_atom_site_fract_z
_atom_site_U_iso_or_equiv
_atom_site_adp_type
_atom_site_occupancy
_atom_site_symmetry_multiplicity
_atom_site_calc_flag
_atom_site_refinement_flags
La1 La 0.23763(6) 0.55956(5) 0.2500 0.0147(2) Uani 1 2 d S
Cu1 Cu 0.4120(4) 0.2023(4) 0.0686(6) 0.0182(12) Uani 0.202(4) 1 d P
Te1 Te 0.61756(6) 0.40840(6) 0.2500 0.0116(2) Uani 1 2 d S
Te2 Te 0.08211(6) 0.2500 0.0000 0.0145(2) Uani 1 2 d S

loop_
_atom_site_aniso_label
_atom_site_aniso_U_11
_atom_site_aniso_U_22
_atom_site_aniso_U_33
_atom_site_aniso_U_23
_atom_site_aniso_U_13
_atom_site_aniso_U_12
La1 0.0191(3) 0.0112(3) 0.0137(3) 0.000 0.000 0.00182(16)
Cu1 0.0133(19) 0.014(2) 0.028(2) -0.0074(14) -0.0068(14) 0.0022(11)
Te1 0.0132(3) 0.0118(3) 0.0099(3) 0.000 0.000 0.00098(17)
Te2 0.0109(3) 0.0113(3) 0.0213(3) -0.00189(19) 0.000 0.000

loop_
_atom_type_symbol
_atom_type_description
_atom_type_scat_dispersion_real
_atom_type_scat_dispersion_imag
_atom_type_scat_source
Cu Cu 0.3201 1.2651 'International Tables Vol C Tables 4.2.6.8 and 6.1.1.4'
Te Te -0.5308 1.6751 'International Tables Vol C Tables 4.2.6.8 and 6.1.1.4'
La La -0.2871 2.4523 'International Tables Vol C Tables 4.2.6.8 and 6.1.1.4'

loop_
_geom_angle_atom_site_label_1
_geom_angle_atom_site_label_2
_geom_angle_atom_site_label_3
_geom_angle
_geom_angle_site_symmetry_1
_geom_angle_site_symmetry_3
Cu1 La1 Cu1 42.21(14) 3_655 8_665
Cu1 La1 Te1 48.86(6) 3_655 3_655
Cu1 La1 Te1 48.86(6) 8_665 3_655
Cu1 La1 Te1 51.67(7) 3_655 .
Cu1 La1 Te1 51.67(7) 8_665 .
Te1 La1 Te1 93.482(17) 3_655 .
Cu1 La1 Cu1 97.84(7) 3_655 4
Cu1 La1 Cu1 72.42(10) 8_665 4
Te1 La1 Cu1 119.75(6) 3_655 4
Te1 La1 Cu1 49.62(6) . 4
Cu1 La1 Cu1 72.42(10) 3_655 7_566
Cu1 La1 Cu1 97.84(7) 8_665 7_566
Te1 La1 Cu1 119.75(6) 3_655 7_566
Te1 La1 Cu1 49.62(6) . 7_566
Cu1 La1 Cu1 75.02(14) 4 7_566
Cu1 La1 Te2 141.97(7) 3_655 .
Cu1 La1 Te2 116.42(7) 8_665 .
Te1 La1 Te2 151.347(7) 3_655 .
Te1 La1 Te2 90.312(17) . .
Cu1 La1 Te2 46.47(6) 4 .
Cu1 La1 Te2 83.73(6) 7_566 .
Cu1 La1 Te2 116.42(7) 3_655 6_556
Cu1 La1 Te2 141.97(7) 8_665 6_556
Te1 La1 Te2 151.347(7) 3_655 6_556
Te1 La1 Te2 90.312(17) . 6_556
Cu1 La1 Te2 83.73(6) 4 6_556
Cu1 La1 Te2 46.47(6) 7_566 6_556
Te2 La1 Te2 56.833(13) . 6_556
Cu1 La1 Te2 127.28(7) 3_655 5_565
Cu1 La1 Te2 105.47(7) 8_665 5_565
Te1 La1 Te2 78.424(16) 3_655 5_565
Te1 La1 Te2 150.431(9) . 5_565
Cu1 La1 Te2 110.16(7) 4 5_565
Cu1 La1 Te2 156.62(6) 7_566 5_565
Te2 La1 Te2 84.348(13) . 5_565
Te2 La1 Te2 110.458(16) 6_556 5_565
Cu1 La1 Te2 105.47(7) 3_655 2_565
Cu1 La1 Te2 127.28(7) 8_665 2_565
Te1 La1 Te2 78.424(16) 3_655 2_565
Te1 La1 Te2 150.431(9) . 2_565
Cu1 La1 Te2 156.62(6) 4 2_565
Cu1 La1 Te2 110.16(7) 7_566 2_565
Te2 La1 Te2 110.458(16) . 2_565
Te2 La1 Te2 84.348(13) 6_556 2_565
Te2 La1 Te2 56.163(14) 5_565 2_565
Cu1 La1 Te1 49.29(7) 3_655 5_666
Cu1 La1 Te1 91.41(8) 8_665 5_666
Te1 La1 Te1 78.887(13) 3_655 5_666
Te1 La1 Te1 74.303(13) . 5_666
Cu1 La1 Te1 119.52(7) 4 5_666
Cu1 La1 Te1 49.35(7) 7_566 5_666
Te2 La1 Te1 129.267(16) . 5_666
Te2 La1 Te1 74.849(12) 6_556 5_666
Te2 La1 Te1 130.284(16) 5_565 5_666
Te2 La1 Te1 76.229(14) 2_565 5_666
Cu1 La1 Te1 91.41(8) 3_655 5_665
Cu1 La1 Te1 49.29(7) 8_665 5_665
Te1 La1 Te1 78.887(13) 3_655 5_665
Te1 La1 Te1 74.303(13) . 5_665
Cu1 La1 Te1 49.35(7) 4 5_665
Cu1 La1 Te1 119.52(7) 7_566 5_665
Te2 La1 Te1 74.849(12) . 5_665
Te2 La1 Te1 129.267(16) 6_556 5_665
Te2 La1 Te1 76.229(14) 5_565 5_665
Te2 La1 Te1 130.284(16) 2_565 5_665
Te1 La1 Te1 139.98(2) 5_666 5_665
Cu1 Cu1 Cu1 136.6(3) 4 6_556
Cu1 Cu1 Te2 76.81(9) 4 .
Cu1 Cu1 Te2 99.55(9) 6_556 .
Cu1 Cu1 Te1 81.6(3) 4 .
Cu1 Cu1 Te1 64.27(9) 6_556 .
Te2 Cu1 Te1 123.49(13) . .
Cu1 Cu1 Te1 72.8(3) 4 7_565
Cu1 Cu1 Te1 137.42(7) 6_556 7_565
Te2 Cu1 Te1 119.82(14) . 7_565
Te1 Cu1 Te1 101.82(12) . 7_565
Cu1 Cu1 Te1 157.3(4) 4 3_645
Cu1 Cu1 Te1 65.69(8) 6_556 3_645
Te2 Cu1 Te1 97.52(12) . 3_645
Te1 Cu1 Te1 118.66(13) . 3_645
Te1 Cu1 Te1 91.97(10) 7_565 3_645
Cu1 Cu1 La1 121.78(8) 4 3_645
Cu1 Cu1 La1 68.89(7) 6_556 3_645
Te2 Cu1 La1 161.30(16) . 3_645
Te1 Cu1 La1 65.93(7) . 3_645
Te1 Cu1 La1 68.78(8) 7_565 3_645
Te1 Cu1 La1 64.60(8) 3_645 3_645
Cu1 Cu1 Cu1 28.8(3) 4 7_565
Cu1 Cu1 Cu1 165.46(12) 6_556 7_565
Te2 Cu1 Cu1 78.47(9) . 7_565
Te1 Cu1 Cu1 104.58(16) . 7_565
Te1 Cu1 Cu1 51.30(7) 7_565 7_565
Te1 Cu1 Cu1 128.78(16) 3_645 7_565
La1 Cu1 Cu1 116.45(8) 3_645 7_565
Cu1 Cu1 Cu1 122.1(4) 4 7_566
Cu1 Cu1 Cu1 14.54(12) 6_556 7_566
Te2 Cu1 Cu1 96.96(9) . 7_566
Te1 Cu1 Cu1 53.93(10) . 7_566
Te1 Cu1 Cu1 143.15(8) 7_565 7_566
Te1 Cu1 Cu1 80.18(12) 3_645 7_566
La1 Cu1 Cu1 75.42(8) 3_645 7_566
Cu1 Cu1 Cu1 150.9(2) 7_565 7_566
Cu1 Cu1 La1 91.5(3) 4 7_565
Cu1 Cu1 La1 127.51(7) 6_556 7_565
Te2 Cu1 La1 67.03(8) . 7_565
Te1 Cu1 La1 164.98(15) . 7_565
Te1 Cu1 La1 63.29(7) 7_565 7_565
Te1 Cu1 La1 66.37(7) 3_645 7_565
La1 Cu1 La1 107.58(10) 3_645 7_565
Cu1 Cu1 La1 65.27(9) 7_565 7_565
Cu1 Cu1 La1 139.50(14) 7_566 7_565
Cu1 Cu1 La1 68.9(3) 4 .
Cu1 Cu1 La1 71.13(6) 6_556 .
Te2 Cu1 La1 63.14(7) . .
Te1 Cu1 La1 60.39(7) . .
Te1 Cu1 La1 139.48(14) 7_565 .
Te1 Cu1 La1 128.50(13) 3_645 .
La1 Cu1 La1 122.70(11) 3_645 .
Cu1 Cu1 La1 95.48(15) 7_565 .
Cu1 Cu1 La1 57.94(11) 7_566 .
La1 Cu1 La1 129.26(10) 7_565 .
Cu1 Cu1 Te2 116.9(2) 4 6_556
Cu1 Cu1 Te2 43.40(5) 6_556 6_556
Te2 Cu1 Te2 56.15(7) . 6_556
Te1 Cu1 Te2 91.08(10) . 6_556
Te1 Cu1 Te2 165.14(13) 7_565 6_556
Te1 Cu1 Te2 75.20(9) 3_645 6_556
La1 Cu1 Te2 110.90(11) 3_645 6_556
Cu1 Cu1 Te2 132.52(9) 7_565 6_556
Cu1 Cu1 Te2 43.05(5) 7_566 6_556
La1 Cu1 Te2 103.94(9) 7_565 6_556
La1 Cu1 Te2 54.04(5) . 6_556
Cu1 Cu1 Cu1 117.3(4) 4 5_655
Cu1 Cu1 Cu1 103.07(12) 6_556 5_655
Te2 Cu1 Cu1 116.72(15) . 5_655
Te1 Cu1 Cu1 119.62(15) . 5_655
Te1 Cu1 Cu1 46.53(8) 7_565 5_655
Te1 Cu1 Cu1 45.45(8) 3_645 5_655
La1 Cu1 Cu1 55.28(8) 3_645 5_655
Cu1 Cu1 Cu1 90.51(14) 7_565 5_655
Cu1 Cu1 Cu1 116.53(18) 7_566 5_655
La1 Cu1 Cu1 52.30(8) 7_565 5_655
La1 Cu1 Cu1 173.78(19) . 5_655
Te2 Cu1 Cu1 120.25(16) 6_556 5_655
Cu1 Cu1 La1 43.32(5) 4 5_665
Cu1 Cu1 La1 120.70(5) 6_556 5_665
Te2 Cu1 La1 120.09(12) . 5_665
Te1 Cu1 La1 57.41(7) . 5_665
Te1 Cu1 La1 53.64(7) 7_565 5_665
Te1 Cu1 La1 137.51(11) 3_645 5_665
La1 Cu1 La1 78.57(8) 3_645 5_665
Cu1 Cu1 La1 51.36(8) 7_565 5_665
Cu1 Cu1 La1 111.33(11) 7_566 5_665
La1 Cu1 La1 108.76(10) 7_565 5_665
La1 Cu1 La1 88.59(8) . 5_665
Te2 Cu1 La1 141.19(10) 6_556 5_665
Cu1 Cu1 La1 96.47(13) 5_655 5_665
Cu1 Cu1 Cu1 43.4(3) 4 6
Cu1 Cu1 Cu1 180.000(1) 6_556 6
Te2 Cu1 Cu1 80.45(9) . 6
Te1 Cu1 Cu1 115.73(9) . 6
Te1 Cu1 Cu1 42.58(7) 7_565 6
Te1 Cu1 Cu1 114.31(8) 3_645 6
La1 Cu1 Cu1 111.11(7) 3_645 6
Cu1 Cu1 Cu1 14.54(12) 7_565 6
Cu1 Cu1 Cu1 165.46(12) 7_566 6
La1 Cu1 Cu1 52.49(7) 7_565 6
La1 Cu1 Cu1 108.87(6) . 6
Te2 Cu1 Cu1 136.60(5) 6_556 6
Cu1 Cu1 Cu1 76.93(12) 5_655 6
La1 Cu1 Cu1 59.30(5) 5_665 6
Cu1 Te1 Cu1 51.46(18) . 6_556
Cu1 Te1 Cu1 25.58(16) . 4
Cu1 Te1 Cu1 74.77(8) 6_556 4
Cu1 Te1 Cu1 74.77(8) . 7_566
Cu1 Te1 Cu1 25.58(16) 6_556 7_566
Cu1 Te1 Cu1 94.84(15) 4 7_566
Cu1 Te1 Cu1 137.62(6) . 3_655
Cu1 Te1 Cu1 112.41(12) 6_556 3_655
Cu1 Te1 Cu1 124.87(8) 4 3_655
Cu1 Te1 Cu1 88.03(10) 7_566 3_655
Cu1 Te1 Cu1 112.41(12) . 8_665
Cu1 Te1 Cu1 137.62(6) 6_556 8_665
Cu1 Te1 Cu1 88.03(10) 4 8_665
Cu1 Te1 Cu1 124.87(8) 7_566 8_665
Cu1 Te1 Cu1 48.62(16) 3_655 8_665
Cu1 Te1 La1 65.22(8) . 3_645
Cu1 Te1 La1 65.22(8) 6_556 3_645
Cu1 Te1 La1 82.89(8) 4 3_645
Cu1 Te1 La1 82.89(8) 7_566 3_645
Cu1 Te1 La1 151.54(7) 3_655 3_645
Cu1 Te1 La1 151.54(7) 8_665 3_645
Cu1 Te1 La1 73.90(8) . .
Cu1 Te1 La1 73.90(8) 6_556 .
Cu1 Te1 La1 67.09(7) 4 .
Cu1 Te1 La1 67.09(7) 7_566 .
Cu1 Te1 La1 63.73(7) 3_655 .
Cu1 Te1 La1 63.73(7) 8_665 .
La1 Te1 La1 134.34(2) 3_645 .
Cu1 Te1 La1 131.50(9) . 5_666
Cu1 Te1 La1 81.18(9) 6_556 5_666
Cu1 Te1 La1 155.94(8) 4 5_666
Cu1 Te1 La1 61.93(7) 7_566 5_666
Cu1 Te1 La1 64.28(7) 3_655 5_666
Cu1 Te1 La1 109.85(8) 8_665 5_666
La1 Te1 La1 87.753(14) 3_645 5_666
La1 Te1 La1 105.697(13) . 5_666
Cu1 Te1 La1 81.18(9) . 5_665
Cu1 Te1 La1 131.50(9) 6_556 5_665
Cu1 Te1 La1 61.93(7) 4 5_665
Cu1 Te1 La1 155.94(8) 7_566 5_665
Cu1 Te1 La1 109.85(8) 3_655 5_665
Cu1 Te1 La1 64.28(7) 8_665 5_665
La1 Te1 La1 87.753(14) 3_645 5_665
La1 Te1 La1 105.697(13) . 5_665
La1 Te1 La1 139.98(2) 5_666 5_665
Cu1 Te2 Cu1 26.39(18) . 4
Cu1 Te2 Te2 80.45(9) . 6_556
Cu1 Te2 Te2 99.55(9) 4 6_556
Cu1 Te2 Te2 99.55(9) . 6
Cu1 Te2 Te2 80.45(9) 4 6
Te2 Te2 Te2 180.0 6_556 6
Cu1 Te2 La1 72.23(8) . .
Cu1 Te2 La1 66.50(8) 4 .
Te2 Te2 La1 61.583(7) 6_556 .
Te2 Te2 La1 118.417(7) 6 .
Cu1 Te2 La1 66.50(8) . 7_565
Cu1 Te2 La1 72.23(8) 4 7_565
Te2 Te2 La1 118.417(7) 6_556 7_565
Te2 Te2 La1 61.583(7) 6 7_565
La1 Te2 La1 137.62(2) . 7_565
Cu1 Te2 La1 150.49(9) . 5_565
Cu1 Te2 La1 124.13(9) 4 5_565
Te2 Te2 La1 118.081(7) 6_556 5_565
Te2 Te2 La1 61.919(7) 6 5_565
La1 Te2 La1 95.652(13) . 5_565
La1 Te2 La1 115.653(11) 7_565 5_565
Cu1 Te2 La1 124.13(9) . 3_545
Cu1 Te2 La1 150.49(9) 4 3_545
Te2 Te2 La1 61.919(7) 6_556 3_545
Te2 Te2 La1 118.081(7) 6 3_545
La1 Te2 La1 115.653(11) . 3_545
La1 Te2 La1 95.652(13) 7_565 3_545
La1 Te2 La1 85.37(2) 5_565 3_545
Cu1 Te2 Cu1 37.05(13) . 6_556
Cu1 Te2 Cu1 58.48(8) 4 6_556
Te2 Te2 Cu1 43.40(5) 6_556 6_556
Te2 Te2 Cu1 136.60(5) 6 6_556
La1 Te2 Cu1 59.78(6) . 6_556
La1 Te2 Cu1 90.74(6) 7_565 6_556
La1 Te2 Cu1 153.37(6) 5_565 6_556
La1 Te2 Cu1 95.93(5) 3_545 6_556
Cu1 Te2 Cu1 58.48(8) . 7_565
Cu1 Te2 Cu1 37.05(13) 4 7_565
Te2 Te2 Cu1 136.60(5) 6_556 7_565
Te2 Te2 Cu1 43.40(5) 6 7_565
La1 Te2 Cu1 90.74(6) . 7_565
La1 Te2 Cu1 59.78(6) 7_565 7_565
La1 Te2 Cu1 95.93(5) 5_565 7_565
La1 Te2 Cu1 153.37(6) 3_545 7_565
Cu1 Te2 Cu1 94.57(11) 6_556 7_565

loop_
_geom_bond_atom_site_label_1
_geom_bond_atom_site_label_2
_geom_bond_distance
_geom_bond_site_symmetry_2
La1 Cu1 3.179(3) 3_655
La1 Cu1 3.179(3) 8_665
La1 Te1 3.1970(8) 3_655
La1 Te1 3.2027(8) .
La1 Cu1 3.303(4) 4
La1 Cu1 3.303(4) 7_566
La1 Te2 3.3157(6) .
La1 Te2 3.3157(6) 6_556
La1 Te2 3.3520(6) 5_565
La1 Te2 3.3520(7) 2_565
La1 Te1 3.3585(5) 5_666
La1 Te1 3.3585(5) 5_665
Cu1 Cu1 1.192(8) 4
Cu1 Cu1 2.290(8) 6_556
Cu1 Te2 2.611(3) .
Cu1 Te1 2.637(3) .
Cu1 Te1 2.731(4) 7_565
Cu1 Te1 2.781(4) 3_645
Cu1 La1 3.179(3) 3_645
Cu1 Cu1 3.2602(19) 7_565
Cu1 Cu1 3.2602(19) 7_566
Cu1 La1 3.303(4) 7_565
Cu1 Te2 3.747(4) 6_556
Cu1 Cu1 3.830(7) 5_655
Cu1 La1 3.939(4) 5_665
Cu1 Cu1 4.022(8) 6
Te1 Cu1 2.637(4) 6_556
Te1 Cu1 2.731(4) 4
Te1 Cu1 2.731(4) 7_566
Te1 Cu1 2.781(4) 3_655
Te1 Cu1 2.781(4) 8_665
Te1 La1 3.1970(8) 3_645
Te1 La1 3.3585(5) 5_666
Te1 La1 3.3585(5) 5_665
Te2 Cu1 2.611(3) 4
Te2 Te2 3.1558(5) 6_556
Te2 Te2 3.1558(5) 6
Te2 La1 3.3157(6) 7_565
Te2 La1 3.3520(6) 5_565
Te2 La1 3.3520(6) 3_545
Te2 Cu1 3.747(4) 6_556
Te2 Cu1 3.747(4) 7_565
